data_7123970
loop_
_publ_author_name
'O'Hagan, David'
'Fang, Zeguo'
'Cordes, David Bradford'
'Slawin, Alexandra'

_publ_section_title
;
 Fluorine containing cyclopropanes: Synthesis of aryl substituted all-cis
 1,2,3-trifluorocylopropanes, a facially polar motif
;
_journal_name_full 'Chemical Communications'
_journal_paper_doi 10.1039/C9CC05749H
_journal_year 2019
_chemical_formula_moiety 'C15 H10 F4'
_chemical_formula_sum 'C15 H10 F4'
_chemical_formula_weight 266.24
_space_group_crystal_system monoclinic
_space_group_IT_number 14
_space_group_name_Hall '-P 2ybc'
_space_group_name_H-M_alt 'P 1 21/c 1'
_symmetry_space_group_name_Hall '-P 2ybc'
_symmetry_space_group_name_H-M 'P 1 21/c 1'
_atom_sites_solution_hydrogens geom
_atom_sites_solution_primary direct
_atom_sites_solution_secondary difmap
_audit_creation_date 2018-09-25
_audit_creation_method 'by CrystalStructure 4.3'
_audit_update_record
;
2019-07-22 deposited with the CCDC.    2019-08-09 downloaded from the CCDC.
;
_cell_angle_alpha 90.0000
_cell_angle_beta 95.14(3)
_cell_angle_gamma 90.0000
_cell_formula_units_Z 4
_cell_length_a 5.7483(14)
_cell_length_b 7.9388(15)
_cell_length_c 26.104(11)
_cell_measurement_reflns_used 1738
_cell_measurement_temperature 125
_cell_measurement_theta_max 68.10
_cell_measurement_theta_min 3.44
_cell_volume 1186.5(6)
_computing_cell_refinement 'CrysAlisPro 1.171.39.8d (Rigaku OD, 2015)'
_computing_data_collection 'CrysAlisPro 1.171.39.8d (Rigaku OD, 2015)'
_computing_data_reduction 'CrysAlisPro 1.171.39.8d (Rigaku OD, 2015)'
_computing_molecular_graphics 'CrystalStructure 4.3'
_computing_publication_material 'CrystalStructure 4.3 (Rigaku, 2018)'
_computing_structure_refinement 'SHELXL Version 2018/3 (Sheldrick, 2008)'
_computing_structure_solution 'SHELXT Version 2018/2 (Sheldrick, 2014)'
_diffrn_ambient_temperature 125
_diffrn_detector_area_resol_mean 5.811
_diffrn_measured_fraction_theta_full 0.996
_diffrn_measured_fraction_theta_max 0.967
_diffrn_measurement_device_type 'Rigaku XtaLAB P200'
_diffrn_measurement_method \w
_diffrn_radiation_type 'Cu K\a'
_diffrn_radiation_wavelength 1.54184
_diffrn_reflns_av_R_equivalents 0.1299
_diffrn_reflns_av_unetI/netI 0.1010
_diffrn_reflns_Laue_measured_fraction_full 0.996
_diffrn_reflns_Laue_measured_fraction_max 0.967
_diffrn_reflns_limit_h_max 7
_diffrn_reflns_limit_h_min -7
_diffrn_reflns_limit_k_max 9
_diffrn_reflns_limit_k_min -9
_diffrn_reflns_limit_l_max 32
_diffrn_reflns_limit_l_min -32
_diffrn_reflns_number 11269
_diffrn_reflns_point_group_measured_fraction_full 0.996
_diffrn_reflns_point_group_measured_fraction_max 0.967
_diffrn_reflns_theta_full 67.684
_diffrn_reflns_theta_max 76.372
_diffrn_reflns_theta_min 3.400
_diffrn_standards_number 0
_exptl_absorpt_coefficient_mu 1.129
_exptl_absorpt_correction_T_max 0.989
_exptl_absorpt_correction_T_min 0.413
_exptl_absorpt_correction_type multi-scan
_exptl_absorpt_process_details
;
CrysAlisPro 1.171.39.8d (Rigaku Oxford Diffraction, 2015)
Empirical absorption correction using spherical harmonics,
 implemented in SCALE3 ABSPACK scaling algorithm.
;
_exptl_crystal_colour colourless
_exptl_crystal_density_diffrn 1.490
_exptl_crystal_density_method 'not measured'
_exptl_crystal_description plate
_exptl_crystal_F_000 544.00
_exptl_crystal_size_max 0.100
_exptl_crystal_size_mid 0.100
_exptl_crystal_size_min 0.010
_refine_diff_density_max 1.11
_refine_diff_density_min -0.69
_refine_ls_extinction_method none
_refine_ls_goodness_of_fit_ref 2.261
_refine_ls_hydrogen_treatment constr
_refine_ls_number_parameters 172
_refine_ls_number_reflns 2410
_refine_ls_number_restraints 0
_refine_ls_R_factor_all 0.2570
_refine_ls_R_factor_gt 0.2229
_refine_ls_shift/su_max 0.002
_refine_ls_structure_factor_coef Fsqd
_refine_ls_weighting_details 'w = 1/[\s^2^(Fo^2^)+(0.2000P)^2^] where P=(Fo^2^+2Fc^2^)/3'
_refine_ls_weighting_scheme calc
_refine_ls_wR_factor_gt 0.5760
_refine_ls_wR_factor_ref 0.6009
_reflns_Friedel_coverage 0.000
_reflns_number_gt 1449
_reflns_number_total 2410
_reflns_threshold_expression F^2^>2.0\s(F^2^)
_cod_data_source_file c9cc05749h2.cif
_cod_data_source_block 19
_cod_database_code 7123970

loop_
_space_group_symop_id
_space_group_symop_operation_xyz
1 +X,+Y,+Z
2 -X,1/2+Y,1/2-Z
3 -X,-Y,-Z
4 +X,-1/2-Y,-1/2+Z

loop_
_atom_site_label
_atom_site_type_symbol
_atom_site_fract_x
_atom_site_fract_y
_atom_site_fract_z
_atom_site_U_iso_or_equiv
_atom_site_adp_type
_atom_site_occupancy
_atom_site_site_symmetry_order
_atom_site_calc_flag
_atom_site_refinement_flags_posn
_atom_site_refinement_flags_adp
F1 F 0.8175(14) 0.0670(11) 0.4442(3) 0.139(3) Uani 1 1 d . .
F2 F 0.869(2) 0.3777(14) 0.4881(3) 0.209(6) Uani 1 1 d . .
F3 F 0.536(2) 0.4748(11) 0.4400(4) 0.173(4) Uani 1 1 d . .
F4 F 0.5856(14) 0.1563(10) 0.5238(3) 0.128(3) Uani 1 1 d . .
C1 C 0.5352(13) 0.1695(9) 0.3793(3) 0.066(2) Uani 1 1 d . .
C2 C 0.6249(14) 0.2449(9) 0.3390(3) 0.067(2) Uani 1 1 d . .
H2 H 0.764537 0.308478 0.345401 0.081 Uiso 1 1 calc R U
C3 C 0.5254(11) 0.2346(8) 0.2895(3) 0.063(2) Uani 1 1 d . .
H3 H 0.600466 0.286032 0.262588 0.075 Uiso 1 1 calc R U
C4 C 0.3128(12) 0.1486(8) 0.2780(3) 0.0583(18) Uani 1 1 d . .
C5 C 0.2180(12) 0.0710(10) 0.3187(3) 0.068(2) Uani 1 1 d . .
H5 H 0.076248 0.010039 0.312119 0.081 Uiso 1 1 calc R U
C6 C 0.3218(14) 0.0787(10) 0.3688(3) 0.069(2) Uani 1 1 d . .
H6 H 0.251380 0.024049 0.395827 0.083 Uiso 1 1 calc R U
C7 C 0.1919(10) 0.1450(7) 0.2250(3) 0.0556(18) Uani 1 1 d . .
C8 C 0.2905(14) 0.2320(9) 0.1843(4) 0.071(2) Uani 1 1 d . .
H8 H 0.432782 0.292301 0.190857 0.085 Uiso 1 1 calc R U
C9 C 0.1755(17) 0.2281(9) 0.1344(4) 0.077(2) Uani 1 1 d . .
H9 H 0.242694 0.285182 0.107319 0.093 Uiso 1 1 calc R U
C10 C -0.0283(14) 0.1447(10) 0.1241(4) 0.075(2) Uani 1 1 d . .
H10 H -0.102436 0.142125 0.090113 0.090 Uiso 1 1 calc R U
C11 C -0.1289(13) 0.0626(10) 0.1638(4) 0.072(2) Uani 1 1 d . .
H11 H -0.272160 0.003889 0.156599 0.087 Uiso 1 1 calc R U
C12 C -0.0223(12) 0.0653(9) 0.2138(3) 0.066(2) Uani 1 1 d . .
H12 H -0.096504 0.012214 0.240596 0.079 Uiso 1 1 calc R U
C13 C 0.6387(15) 0.1825(9) 0.4318(4) 0.073(2) Uani 1 1 d . .
C14 C 0.665(3) 0.3441(14) 0.4598(5) 0.129(5) Uani 1 1 d . .
C15 C 0.513(3) 0.2146(16) 0.4795(5) 0.124(5) Uani 1 1 d . .
H15 H 0.340759 0.235777 0.473544 0.149 Uiso 1 1 calc R U

loop_
_atom_site_aniso_label
_atom_site_aniso_U_11
_atom_site_aniso_U_22
_atom_site_aniso_U_33
_atom_site_aniso_U_23
_atom_site_aniso_U_13
_atom_site_aniso_U_12
F1 0.136(5) 0.145(6) 0.128(6) -0.023(4) -0.045(4) 0.056(5)
F2 0.285(13) 0.201(10) 0.133(6) -0.001(6) -0.019(7) -0.189(10)
F3 0.248(12) 0.101(6) 0.163(7) -0.025(5) -0.021(7) 0.029(7)
F4 0.149(6) 0.134(6) 0.095(5) 0.008(4) -0.017(4) -0.044(5)
C1 0.070(4) 0.045(4) 0.080(5) 0.003(3) 0.001(4) 0.008(3)
C2 0.067(4) 0.053(4) 0.080(6) 0.000(3) 0.000(4) -0.004(3)
C3 0.049(3) 0.041(3) 0.099(6) 0.000(3) 0.010(3) -0.004(3)
C4 0.061(4) 0.033(3) 0.081(5) 0.002(3) 0.005(3) 0.007(3)
C5 0.046(3) 0.056(4) 0.100(6) 0.002(4) 0.004(3) -0.004(3)
C6 0.072(4) 0.052(4) 0.082(6) -0.001(3) 0.002(4) 0.001(3)
C7 0.042(3) 0.030(3) 0.095(5) 0.001(3) 0.002(3) -0.006(2)
C8 0.064(4) 0.044(4) 0.103(6) 0.011(3) -0.006(4) -0.013(3)
C9 0.093(6) 0.044(4) 0.094(6) 0.007(4) 0.009(5) 0.002(4)
C10 0.072(5) 0.054(4) 0.096(6) -0.006(4) -0.010(4) 0.012(4)
C11 0.055(4) 0.058(4) 0.104(7) -0.004(4) 0.003(4) -0.004(3)
C12 0.059(4) 0.044(3) 0.092(6) -0.004(3) 0.002(4) 0.001(3)
C13 0.078(5) 0.041(4) 0.096(6) 0.000(3) -0.007(4) -0.015(3)
C14 0.201(14) 0.069(6) 0.106(8) -0.007(6) -0.050(8) -0.019(8)
C15 0.168(12) 0.105(8) 0.094(9) 0.000(6) -0.016(8) -0.043(9)

loop_
_atom_type_symbol
_atom_type_description
_atom_type_scat_dispersion_real
_atom_type_scat_dispersion_imag
_atom_type_scat_source
C C 0.0181 0.0091
;
International Tables for Crystallography
(Vol. C, Tables 4.2.6.8 and 6.1.1.4)
;
H H 0.0000 0.0000
;
International Tables for Crystallography
(Vol. C, Table 6.1.1.4)
;
F F 0.0727 0.0534
;
International Tables for Crystallography
(Vol. C, Tables 4.2.6.8 and 6.1.1.4)
;

loop_
_geom_angle_atom_site_label_1
_geom_angle_atom_site_label_2
_geom_angle_atom_site_label_3
_geom_angle
C2 C1 C6 117.1(8)
C2 C1 C13 123.5(7)
C6 C1 C13 119.4(7)
C1 C2 C3 123.5(7)
C1 C2 H2 118.3
C3 C2 H2 118.3
C2 C3 C4 120.8(7)
C2 C3 H3 119.6
C4 C3 H3 119.6
C5 C4 C3 116.6(7)
C5 C4 C7 121.4(6)
C3 C4 C7 122.0(6)
C4 C5 C6 122.5(7)
C4 C5 H5 118.7
C6 C5 H5 118.7
C5 C6 C1 119.5(7)
C5 C6 H6 120.3
C1 C6 H6 120.3
C12 C7 C8 117.8(7)
C12 C7 C4 122.2(6)
C8 C7 C4 119.9(6)
C9 C8 C7 119.6(7)
C9 C8 H8 120.2
C7 C8 H8 120.2
C10 C9 C8 121.4(8)
C10 C9 H9 119.3
C8 C9 H9 119.3
C9 C10 C11 119.5(8)
C9 C10 H10 120.2
C11 C10 H10 120.2
C10 C11 C12 120.8(7)
C10 C11 H11 119.6
C12 C11 H11 119.6
C7 C12 C11 120.7(7)
C7 C12 H12 119.6
C11 C12 H12 119.6
F1 C13 C1 113.9(7)
F1 C13 C14 114.5(9)
C1 C13 C14 123.1(8)
F1 C13 C15 108.4(9)
C1 C13 C15 127.0(10)
C14 C13 C15 58.9(9)
F3 C14 F2 118.5(11)
F3 C14 C15 110.1(15)
F2 C14 C15 117.4(11)
F3 C14 C13 116.6(10)
F2 C14 C13 119.2(13)
C15 C14 C13 61.9(8)
F4 C15 C14 114.2(12)
F4 C15 C13 122.6(14)
C14 C15 C13 59.2(8)
F4 C15 H15 116.1
C14 C15 H15 116.1
C13 C15 H15 116.1

loop_
_geom_bond_atom_site_label_1
_geom_bond_atom_site_label_2
_geom_bond_distance
F1 C13 1.394(11)
F2 C14 1.352(17)
F3 C14 1.353(16)
F4 C15 1.282(14)
C1 C2 1.351(11)
C1 C6 1.428(11)
C1 C13 1.448(12)
C2 C3 1.367(11)
C2 H2 0.9500
C3 C4 1.408(10)
C3 H3 0.9500
C4 C5 1.380(11)
C4 C7 1.493(11)
C5 C6 1.390(11)
C5 H5 0.9500
C6 H6 0.9500
C7 C12 1.392(9)
C7 C8 1.426(11)
C8 C9 1.408(12)
C8 H8 0.9500
C9 C10 1.352(12)
C9 H9 0.9500
C10 C11 1.392(13)
C10 H10 0.9500
C11 C12 1.392(11)
C11 H11 0.9500
C12 H12 0.9500
C13 C14 1.478(14)
C13 C15 1.518(19)
C14 C15 1.47(2)
C15 H15 1.0000

loop_
_geom_torsion_atom_site_label_1
_geom_torsion_atom_site_label_2
_geom_torsion_atom_site_label_3
_geom_torsion_atom_site_label_4
_geom_torsion
C6 C1 C2 C3 -1.7(10)
C13 C1 C2 C3 -179.1(7)
C1 C2 C3 C4 2.9(10)
C2 C3 C4 C5 -2.5(9)
C2 C3 C4 C7 175.8(6)
C3 C4 C5 C6 1.2(10)
C7 C4 C5 C6 -177.1(6)
C4 C5 C6 C1 -0.2(11)
C2 C1 C6 C5 0.3(10)
C13 C1 C6 C5 177.8(6)
C5 C4 C7 C12 0.6(9)
C3 C4 C7 C12 -177.7(6)
C5 C4 C7 C8 177.6(7)
C3 C4 C7 C8 -0.7(9)
C12 C7 C8 C9 -2.9(10)
C4 C7 C8 C9 180.0(6)
C7 C8 C9 C10 0.7(11)
C8 C9 C10 C11 0.8(12)
C9 C10 C11 C12 0.0(11)
C8 C7 C12 C11 3.8(10)
C4 C7 C12 C11 -179.2(6)
C10 C11 C12 C7 -2.4(11)
C2 C1 C13 F1 -84.3(9)
C6 C1 C13 F1 98.4(9)
C2 C1 C13 C14 61.8(14)
C6 C1 C13 C14 -115.5(12)
C2 C1 C13 C15 135.6(9)
C6 C1 C13 C15 -41.7(11)
F1 C13 C14 F3 162.9(13)
C1 C13 C14 F3 17(2)
C15 C13 C14 F3 -99.6(18)
F1 C13 C14 F2 9.9(17)
C1 C13 C14 F2 -136.1(11)
C15 C13 C14 F2 107.4(14)
F1 C13 C14 C15 -97.5(12)
C1 C13 C14 C15 116.5(12)
F3 C14 C15 F4 -135.0(13)
F2 C14 C15 F4 5(2)
C13 C14 C15 F4 114.8(15)
F3 C14 C15 C13 110.2(10)
F2 C14 C15 C13 -110.2(15)
F1 C13 C15 F4 7.4(13)
C1 C13 C15 F4 149.3(9)
C14 C13 C15 F4 -100.6(13)
F1 C13 C15 C14 108.0(10)
C1 C13 C15 C14 -110.1(10)
